data_4305467
loop_
_publ_author_name
'Edward E. Korshin'
'Gregory Leitus'
'Linda J. W. Shimon'
'Leonid Konstantinovski'
'David Milstein'

_publ_section_title
;
Silanol-Based Pincer Pt(II) Complexes: Synthesis, Structure, and Unusual
Reactivity
;
_journal_name_full 'Inorganic Chemistry'
_journal_page_first 7177
_journal_page_last 7189
_journal_paper_doi 10.1021/ic800457u
_journal_volume 47
_journal_year 2008
_chemical_formula_sum 'C48 H73 Cl O2 P4 Pt2 Si2'
_chemical_formula_weight 1287.75
_chemical_name_systematic
; 
 ? 
;
_space_group_IT_number 29
_symmetry_cell_setting orthorhombic
_symmetry_space_group_name_Hall 'P 2c -2ac'
_symmetry_space_group_name_H-M 'P c a 21'
_atom_sites_solution_hydrogens geom
_atom_sites_solution_primary direct
_atom_sites_solution_secondary difmap
_audit_creation_method SHELXL-97
_cell_angle_alpha 90.00
_cell_angle_beta 90.00
_cell_angle_gamma 90.00
_cell_formula_units_Z 4
_cell_length_a 22.827(5)
_cell_length_b 12.115(2)
_cell_length_c 18.502(4)
_cell_measurement_reflns_used 6820
_cell_measurement_temperature 120(2)
_cell_measurement_theta_max 27.48
_cell_measurement_theta_min 1.0
_cell_volume 5116.7(18)
_computing_cell_refinement HKL
_computing_data_collection 'Collect package (Bruker Nonius)'
_computing_data_reduction HKL
_computing_molecular_graphics 'Bruker SHELXTL'
_computing_publication_material 'Bruker SHELXTL'
_computing_structure_refinement 'SHELXL-97 (Sheldrick, 1997)'
_computing_structure_solution 'SHELXS-97 (Sheldrick, 1990)'
_diffrn_ambient_temperature 120(2)
_diffrn_measured_fraction_theta_full 0.998
_diffrn_measured_fraction_theta_max 0.998
_diffrn_measurement_device_type 'Nonius KappaCCD'
_diffrn_measurement_method 'phi and omega scans'
_diffrn_radiation_monochromator graphite
_diffrn_radiation_source 'fine-focus sealed tube'
_diffrn_radiation_type MoK\a
_diffrn_radiation_wavelength 0.71073
_diffrn_reflns_av_R_equivalents 0.0810
_diffrn_reflns_av_sigmaI/netI 0.0452
_diffrn_reflns_limit_h_max 29
_diffrn_reflns_limit_h_min 0
_diffrn_reflns_limit_k_max 15
_diffrn_reflns_limit_k_min 0
_diffrn_reflns_limit_l_max 23
_diffrn_reflns_limit_l_min 0
_diffrn_reflns_number 6034
_diffrn_reflns_theta_full 27.46
_diffrn_reflns_theta_max 27.46
_diffrn_reflns_theta_min 1.90
_exptl_absorpt_coefficient_mu 5.722
_exptl_absorpt_correction_T_max 0.5984
_exptl_absorpt_correction_T_min 0.2786
_exptl_absorpt_correction_type empirical
_exptl_crystal_colour colourless
_exptl_crystal_density_diffrn 1.672
_exptl_crystal_density_method 'not measured'
_exptl_crystal_description prism
_exptl_crystal_F_000 2552
_exptl_crystal_size_max 0.30
_exptl_crystal_size_mid 0.10
_exptl_crystal_size_min 0.10
_refine_diff_density_max 1.167
_refine_diff_density_min -0.792
_refine_diff_density_rms 0.153
_refine_ls_abs_structure_details 'Flack H D (1983), Acta Cryst. A39, 876-881'
_refine_ls_abs_structure_Flack 0.524(15)
_refine_ls_extinction_method none
_refine_ls_goodness_of_fit_ref 1.038
_refine_ls_hydrogen_treatment mixed
_refine_ls_matrix_type full
_refine_ls_number_parameters 552
_refine_ls_number_reflns 6034
_refine_ls_number_restraints 2
_refine_ls_restrained_S_all 1.038
_refine_ls_R_factor_all 0.0458
_refine_ls_R_factor_gt 0.0378
_refine_ls_shift/su_max 0.001
_refine_ls_shift/su_mean 0.000
_refine_ls_structure_factor_coef Fsqd
_refine_ls_weighting_details 'calc w=1/[\s^2^(Fo^2^)+(0.0109P)^2^+26.1052P] where P=(Fo^2^+2Fc^2^)/3'
_refine_ls_weighting_scheme calc
_refine_ls_wR_factor_gt 0.0635
_refine_ls_wR_factor_ref 0.0656
_reflns_number_gt 5466
_reflns_number_total 6034
_reflns_threshold_expression >2sigma(I)
_cod_data_source_file ic800457u-file001_3.cif
_cod_data_source_block m684ah
_cod_depositor_comments
;
The following automatic conversions were performed:
'_symmetry_cell_setting' value 'Orthorhombic' changed to 'orthorhombic'
according to '/home/saulius/struct/CIF-dictionaries/cif_core.dic'
dictionary named 'cif_core.dic' version 2.4.1 from 2010-06-29.

Automatic conversion script
Id: cif_fix_enum 1527 2010-12-29 10:47:43Z saulius 
;
_cod_database_code 4305467

loop_
_symmetry_equiv_pos_as_xyz
'x, y, z'
'-x, -y, z+1/2'
'x+1/2, -y, z'
'-x+1/2, y, z+1/2'

loop_
_atom_site_label
_atom_site_type_symbol
_atom_site_fract_x
_atom_site_fract_y
_atom_site_fract_z
_atom_site_U_iso_or_equiv
_atom_site_adp_type
_atom_site_occupancy
_atom_site_symmetry_multiplicity
_atom_site_calc_flag
_atom_site_refinement_flags
_atom_site_disorder_assembly
_atom_site_disorder_group
Pt1 Pt 0.135358(14) 0.55449(2) 0.39519(2) 0.02023(8) Uani 1 1 d . . .
Pt2 Pt 0.197340(15) 0.07818(3) 0.65579(2) 0.02082(8) Uani 1 1 d D . .
H2PT H 0.213(4) -0.038(6) 0.689(5) 0.031 Uiso 1 1 d D . .
Cl Cl 0.10306(10) 0.64625(19) 0.28268(15) 0.0291(5) Uani 1 1 d . . .
P1 P 0.22657(9) 0.63221(16) 0.39870(18) 0.0192(4) Uani 1 1 d . . .
P2 P 0.04460(10) 0.49619(19) 0.43230(15) 0.0212(5) Uani 1 1 d . . .
P3 P 0.09924(10) 0.05388(18) 0.64306(15) 0.0201(5) Uani 1 1 d . . .
P4 P 0.29450(10) 0.0914(2) 0.63086(14) 0.0179(5) Uani 1 1 d . . .
Si1 Si 0.16423(11) 0.45924(18) 0.49457(15) 0.0177(5) Uani 1 1 d . . .
Si2 Si 0.18529(11) 0.21430(19) 0.52877(15) 0.0178(5) Uani 1 1 d . . .
O1 O 0.1734(3) 0.3254(4) 0.4806(3) 0.0182(13) Uani 1 1 d . . .
O2 O 0.1863(3) 0.2403(5) 0.6133(3) 0.0193(14) Uani 1 1 d . . .
C1 C 0.2361(4) 0.5162(7) 0.5279(5) 0.0187(19) Uani 1 1 d . . .
C2 C 0.2648(4) 0.4834(7) 0.5910(6) 0.028(2) Uani 1 1 d . . .
H2 H 0.2469 0.4302 0.6216 0.033 Uiso 1 1 calc R . .
C3 C 0.3182(4) 0.5266(7) 0.6096(6) 0.027(2) Uani 1 1 d . . .
H3 H 0.3365 0.5044 0.6534 0.033 Uiso 1 1 calc R . .
C4 C 0.3457(4) 0.6023(7) 0.5650(6) 0.027(2) Uani 1 1 d . . .
H4 H 0.3825 0.6327 0.5787 0.032 Uiso 1 1 calc R . .
C5 C 0.3198(4) 0.6342(7) 0.5002(6) 0.025(2) Uani 1 1 d . . .
H5 H 0.3396 0.6832 0.4684 0.031 Uiso 1 1 calc R . .
C6 C 0.2632(4) 0.5925(7) 0.4821(5) 0.021(2) Uani 1 1 d . . .
C7 C 0.1015(5) 0.4745(7) 0.5621(5) 0.025(2) Uani 1 1 d . . .
C8 C 0.1059(5) 0.4668(7) 0.6369(5) 0.029(2) Uani 1 1 d . . .
H8 H 0.1430 0.4529 0.6584 0.034 Uiso 1 1 calc R . .
C9 C 0.0570(5) 0.4792(8) 0.6805(6) 0.038(3) Uani 1 1 d . . .
H9 H 0.0606 0.4759 0.7316 0.045 Uiso 1 1 calc R . .
C10 C 0.0028(5) 0.4965(9) 0.6485(9) 0.036(2) Uani 1 1 d . . .
H10 H -0.0309 0.5037 0.6783 0.043 Uiso 1 1 calc R . .
C11 C -0.0035(5) 0.5033(9) 0.5758(6) 0.032(2) Uani 1 1 d . . .
H11 H -0.0409 0.5150 0.5547 0.039 Uiso 1 1 calc R . .
C12 C 0.0472(4) 0.4927(8) 0.5320(6) 0.025(2) Uani 1 1 d . . .
C13 C 0.2169(4) 0.7830(6) 0.4009(7) 0.029(2) Uani 1 1 d . . .
H13 H 0.1933 0.8023 0.3571 0.034 Uiso 1 1 calc R . .
C14 C 0.2723(4) 0.8520(7) 0.3970(9) 0.046(3) Uani 1 1 d . . .
H14A H 0.2618 0.9304 0.3945 0.068 Uiso 1 1 calc R . .
H14B H 0.2947 0.8316 0.3538 0.068 Uiso 1 1 calc R . .
H14C H 0.2961 0.8387 0.4402 0.068 Uiso 1 1 calc R . .
C15 C 0.1807(5) 0.8181(9) 0.4654(7) 0.045(3) Uani 1 1 d . . .
H15A H 0.2020 0.8008 0.5100 0.067 Uiso 1 1 calc R . .
H15B H 0.1433 0.7786 0.4650 0.067 Uiso 1 1 calc R . .
H15C H 0.1735 0.8978 0.4629 0.067 Uiso 1 1 calc R . .
C16 C 0.2804(4) 0.6016(9) 0.3271(5) 0.029(2) Uani 1 1 d . . .
H16 H 0.3195 0.6305 0.3427 0.035 Uiso 1 1 calc R . .
C17 C 0.2848(5) 0.4762(9) 0.3196(6) 0.039(3) Uani 1 1 d . . .
H17A H 0.2508 0.4486 0.2928 0.059 Uiso 1 1 calc R . .
H17B H 0.2857 0.4425 0.3677 0.059 Uiso 1 1 calc R . .
H17C H 0.3208 0.4572 0.2934 0.059 Uiso 1 1 calc R . .
C18 C 0.2638(5) 0.6571(10) 0.2563(6) 0.047(3) Uani 1 1 d . . .
H18A H 0.2940 0.6419 0.2199 0.070 Uiso 1 1 calc R . .
H18B H 0.2608 0.7370 0.2638 0.070 Uiso 1 1 calc R . .
H18C H 0.2261 0.6284 0.2396 0.070 Uiso 1 1 calc R . .
C19 C -0.0134(4) 0.5915(7) 0.4008(7) 0.028(2) Uani 1 1 d . . .
H19 H -0.0053 0.6033 0.3482 0.034 Uiso 1 1 calc R . .
C20 C -0.0774(4) 0.5574(9) 0.4047(8) 0.046(3) Uani 1 1 d . . .
H20A H -0.0894 0.5523 0.4554 0.069 Uiso 1 1 calc R . .
H20B H -0.0824 0.4855 0.3813 0.069 Uiso 1 1 calc R . .
H20C H -0.1015 0.6126 0.3799 0.069 Uiso 1 1 calc R . .
C21 C -0.0030(5) 0.7041(8) 0.4365(7) 0.041(3) Uani 1 1 d . . .
H21A H -0.0290 0.7591 0.4146 0.061 Uiso 1 1 calc R . .
H21B H 0.0379 0.7263 0.4293 0.061 Uiso 1 1 calc R . .
H21C H -0.0112 0.6988 0.4883 0.061 Uiso 1 1 calc R . .
C22 C 0.0269(4) 0.3539(6) 0.4056(6) 0.023(2) Uani 1 1 d . . .
H22 H 0.0622 0.3104 0.4202 0.027 Uiso 1 1 calc R . .
C23 C -0.0240(4) 0.2965(8) 0.4444(6) 0.033(2) Uani 1 1 d . . .
H23A H -0.0609 0.3328 0.4314 0.050 Uiso 1 1 calc R . .
H23B H -0.0182 0.3013 0.4968 0.050 Uiso 1 1 calc R . .
H23C H -0.0255 0.2188 0.4298 0.050 Uiso 1 1 calc R . .
C24 C 0.0249(5) 0.3431(9) 0.3240(6) 0.038(3) Uani 1 1 d . . .
H24A H 0.0260 0.2648 0.3107 0.056 Uiso 1 1 calc R . .
H24B H 0.0587 0.3810 0.3028 0.056 Uiso 1 1 calc R . .
H24C H -0.0113 0.3764 0.3057 0.056 Uiso 1 1 calc R . .
C25 C 0.1232(4) 0.1184(7) 0.4989(5) 0.0194(19) Uani 1 1 d . . .
C26 C 0.1114(4) 0.1137(7) 0.4253(5) 0.021(2) Uani 1 1 d . . .
H26 H 0.1349 0.1565 0.3936 0.026 Uiso 1 1 calc R . .
C27 C 0.0679(4) 0.0510(7) 0.3963(7) 0.0288(19) Uani 1 1 d . . .
H27 H 0.0624 0.0491 0.3454 0.035 Uiso 1 1 calc R . .
C28 C 0.0313(4) -0.0106(8) 0.4415(6) 0.031(2) Uani 1 1 d . . .
H28 H 0.0002 -0.0531 0.4218 0.037 Uiso 1 1 calc R . .
C29 C 0.0411(4) -0.0087(7) 0.5148(6) 0.027(2) Uani 1 1 d . . .
H29 H 0.0164 -0.0504 0.5458 0.032 Uiso 1 1 calc R . .
C30 C 0.0861(4) 0.0525(7) 0.5445(5) 0.0173(18) Uani 1 1 d . . .
C31 C 0.2575(4) 0.1585(7) 0.4928(5) 0.0197(19) Uani 1 1 d . . .
C32 C 0.2670(4) 0.1749(7) 0.4179(5) 0.026(2) Uani 1 1 d . . .
H32 H 0.2384 0.2126 0.3901 0.031 Uiso 1 1 calc R . .
C33 C 0.3172(4) 0.1370(8) 0.3848(6) 0.030(2) Uani 1 1 d . . .
H33 H 0.3224 0.1490 0.3345 0.036 Uiso 1 1 calc R . .
C34 C 0.3601(4) 0.0818(8) 0.4234(5) 0.027(2) Uani 1 1 d . . .
H34 H 0.3943 0.0549 0.4000 0.033 Uiso 1 1 calc R . .
C35 C 0.3521(4) 0.0667(7) 0.4966(5) 0.026(2) Uani 1 1 d . . .
H35 H 0.3818 0.0303 0.5236 0.031 Uiso 1 1 calc R . .
C36 C 0.3016(4) 0.1033(7) 0.5324(5) 0.0201(19) Uani 1 1 d . . .
C37 C 0.0529(4) 0.1708(7) 0.6733(5) 0.026(2) Uani 1 1 d . . .
H37 H 0.0618 0.2330 0.6395 0.031 Uiso 1 1 calc R . .
C38 C 0.0686(5) 0.2128(9) 0.7480(6) 0.038(3) Uani 1 1 d . . .
H38A H 0.0440 0.2765 0.7599 0.056 Uiso 1 1 calc R . .
H38B H 0.1099 0.2349 0.7488 0.056 Uiso 1 1 calc R . .
H38C H 0.0621 0.1542 0.7836 0.056 Uiso 1 1 calc R . .
C39 C -0.0125(4) 0.1500(9) 0.6658(7) 0.045(3) Uani 1 1 d . . .
H39A H -0.0247 0.0941 0.7010 0.067 Uiso 1 1 calc R . .
H39B H -0.0211 0.1238 0.6169 0.067 Uiso 1 1 calc R . .
H39C H -0.0340 0.2188 0.6748 0.067 Uiso 1 1 calc R . .
C40 C 0.0677(4) -0.0763(8) 0.6776(6) 0.034(3) Uani 1 1 d . . .
H40 H 0.0252 -0.0772 0.6644 0.041 Uiso 1 1 calc R . .
C41 C 0.0958(5) -0.1775(7) 0.6445(7) 0.035(3) Uani 1 1 d . . .
H41A H 0.1363 -0.1836 0.6613 0.053 Uiso 1 1 calc R . .
H41B H 0.0952 -0.1710 0.5917 0.053 Uiso 1 1 calc R . .
H41C H 0.0739 -0.2434 0.6590 0.053 Uiso 1 1 calc R . .
C42 C 0.0719(5) -0.0796(10) 0.7603(6) 0.044(3) Uani 1 1 d . . .
H42A H 0.0622 -0.1539 0.7775 0.066 Uiso 1 1 calc R . .
H42B H 0.0443 -0.0264 0.7810 0.066 Uiso 1 1 calc R . .
H42C H 0.1118 -0.0606 0.7752 0.066 Uiso 1 1 calc R . .
C43 C 0.3303(4) 0.2208(7) 0.6606(6) 0.0214(19) Uani 1 1 d . . .
H43 H 0.3153 0.2788 0.6270 0.026 Uiso 1 1 calc R . .
C44 C 0.3117(4) 0.2580(8) 0.7345(6) 0.032(2) Uani 1 1 d . . .
H44A H 0.3287 0.2091 0.7710 0.048 Uiso 1 1 calc R . .
H44B H 0.2689 0.2556 0.7379 0.048 Uiso 1 1 calc R . .
H44C H 0.3252 0.3337 0.7427 0.048 Uiso 1 1 calc R . .
C45 C 0.3970(4) 0.2222(8) 0.6505(7) 0.037(2) Uani 1 1 d . . .
H45A H 0.4108 0.2988 0.6488 0.055 Uiso 1 1 calc R . .
H45B H 0.4071 0.1849 0.6052 0.055 Uiso 1 1 calc R . .
H45C H 0.4157 0.1839 0.6911 0.055 Uiso 1 1 calc R . .
C46 C 0.3409(4) -0.0245(7) 0.6585(6) 0.027(2) Uani 1 1 d . . .
H46 H 0.3819 -0.0094 0.6423 0.032 Uiso 1 1 calc R . .
C47 C 0.3407(5) -0.0341(8) 0.7416(6) 0.031(2) Uani 1 1 d . . .
H47A H 0.3004 -0.0455 0.7586 0.047 Uiso 1 1 calc R . .
H47B H 0.3564 0.0339 0.7628 0.047 Uiso 1 1 calc R . .
H47C H 0.3650 -0.0968 0.7563 0.047 Uiso 1 1 calc R . .
C48 C 0.3212(5) -0.1337(8) 0.6261(6) 0.038(3) Uani 1 1 d . . .
H48A H 0.3447 -0.1938 0.6465 0.058 Uiso 1 1 calc R . .
H48B H 0.3265 -0.1317 0.5735 0.058 Uiso 1 1 calc R . .
H48C H 0.2798 -0.1459 0.6373 0.058 Uiso 1 1 calc R . .

loop_
_atom_site_aniso_label
_atom_site_aniso_U_11
_atom_site_aniso_U_22
_atom_site_aniso_U_33
_atom_site_aniso_U_23
_atom_site_aniso_U_13
_atom_site_aniso_U_12
Pt1 0.01731(15) 0.01858(13) 0.02481(17) 0.00354(18) -0.00327(18) -0.00136(13)
Pt2 0.01761(16) 0.02279(14) 0.02207(16) 0.00442(18) 0.00041(18) 0.00075(15)
Cl 0.0240(13) 0.0360(13) 0.0275(13) 0.0137(10) -0.0079(10) -0.0031(10)
P1 0.0177(10) 0.0182(9) 0.0217(12) -0.0001(12) 0.0003(13) -0.0026(8)
P2 0.0161(12) 0.0198(11) 0.0276(13) -0.0005(10) -0.0015(10) 0.0012(9)
P3 0.0176(11) 0.0221(11) 0.0208(14) 0.0038(10) 0.0007(10) -0.0011(9)
P4 0.0153(12) 0.0199(11) 0.0184(11) 0.0003(9) -0.0006(9) 0.0009(9)
Si1 0.0166(12) 0.0142(11) 0.0223(13) 0.0007(9) -0.0034(10) 0.0009(9)
Si2 0.0177(13) 0.0167(11) 0.0190(13) 0.0016(10) -0.0008(10) -0.0009(10)
O1 0.016(3) 0.015(3) 0.024(3) 0.001(2) -0.004(3) -0.002(2)
O2 0.018(3) 0.019(3) 0.021(4) 0.006(3) 0.001(3) 0.000(3)
C1 0.014(5) 0.020(4) 0.022(5) 0.005(4) 0.005(4) 0.000(4)
C2 0.024(5) 0.024(5) 0.036(6) -0.002(4) -0.004(5) -0.005(4)
C3 0.027(5) 0.020(4) 0.034(6) -0.003(4) -0.008(5) 0.004(4)
C4 0.020(5) 0.022(5) 0.039(6) -0.012(4) -0.005(4) 0.000(4)
C5 0.024(5) 0.026(5) 0.027(5) -0.006(4) 0.001(4) 0.000(4)
C6 0.022(5) 0.015(4) 0.026(5) -0.002(4) 0.007(4) 0.003(4)
C7 0.039(6) 0.016(4) 0.021(5) -0.006(4) 0.006(4) 0.001(4)
C8 0.039(6) 0.025(5) 0.022(6) 0.000(4) -0.002(4) 0.003(4)
C9 0.053(7) 0.036(6) 0.024(6) -0.004(4) 0.013(5) 0.005(5)
C10 0.022(5) 0.033(4) 0.053(7) 0.006(5) 0.009(5) 0.006(4)
C11 0.026(6) 0.040(6) 0.032(6) 0.000(5) 0.004(5) 0.000(5)
C12 0.015(5) 0.022(4) 0.039(6) -0.003(4) 0.002(4) -0.001(4)
C13 0.034(5) 0.020(4) 0.031(6) 0.006(5) -0.010(5) -0.003(4)
C14 0.056(7) 0.032(5) 0.049(7) 0.007(7) -0.006(8) -0.023(4)
C15 0.053(8) 0.030(6) 0.051(8) -0.012(5) 0.001(6) 0.012(5)
C16 0.013(5) 0.053(7) 0.021(5) -0.004(5) -0.002(4) -0.012(5)
C17 0.032(6) 0.046(6) 0.040(7) -0.031(5) 0.002(5) 0.004(5)
C18 0.042(7) 0.072(8) 0.026(6) 0.001(6) 0.012(5) 0.000(6)
C19 0.023(5) 0.025(4) 0.038(6) 0.007(6) -0.003(5) 0.006(3)
C20 0.025(5) 0.046(6) 0.068(9) 0.024(7) -0.008(7) 0.000(5)
C21 0.033(6) 0.021(5) 0.069(8) -0.001(5) -0.006(6) 0.009(5)
C22 0.016(4) 0.013(4) 0.040(7) 0.000(4) -0.003(5) -0.005(3)
C23 0.029(6) 0.026(5) 0.045(7) 0.006(5) -0.002(5) -0.003(4)
C24 0.047(7) 0.035(6) 0.031(6) -0.008(5) -0.002(5) -0.010(5)
C25 0.018(5) 0.019(4) 0.022(5) -0.004(4) 0.002(4) 0.007(4)
C26 0.012(4) 0.024(4) 0.028(5) 0.003(4) 0.003(4) -0.004(4)
C27 0.032(5) 0.031(4) 0.023(4) -0.007(5) -0.012(6) 0.007(4)
C28 0.016(5) 0.031(5) 0.046(7) -0.004(5) -0.009(5) 0.000(4)
C29 0.020(5) 0.017(4) 0.044(7) 0.006(4) 0.000(5) -0.001(4)
C30 0.014(4) 0.017(4) 0.020(5) -0.001(4) 0.000(4) -0.001(3)
C31 0.017(5) 0.021(4) 0.021(5) -0.001(4) 0.000(4) -0.004(4)
C32 0.022(5) 0.030(5) 0.027(6) 0.003(4) 0.000(4) 0.003(4)
C33 0.023(5) 0.042(5) 0.025(6) 0.006(5) -0.006(4) -0.002(4)
C34 0.013(4) 0.038(5) 0.031(5) -0.011(4) 0.010(4) -0.004(4)
C35 0.017(5) 0.028(5) 0.032(6) 0.000(4) 0.000(4) 0.004(4)
C36 0.019(5) 0.022(4) 0.020(5) -0.002(4) 0.002(4) -0.003(4)
C37 0.021(5) 0.025(5) 0.031(6) 0.002(4) 0.002(4) 0.002(4)
C38 0.047(7) 0.038(6) 0.027(6) -0.002(5) -0.004(5) 0.011(5)
C39 0.029(6) 0.058(7) 0.047(8) -0.012(6) 0.004(6) 0.003(5)
C40 0.027(5) 0.032(5) 0.044(7) 0.016(5) 0.003(5) -0.014(4)
C41 0.044(6) 0.020(4) 0.042(7) 0.012(5) -0.009(6) -0.001(4)
C42 0.047(7) 0.053(7) 0.032(6) 0.010(5) 0.005(5) -0.020(6)
C43 0.023(4) 0.023(4) 0.019(5) 0.002(5) 0.003(5) 0.003(3)
C44 0.025(6) 0.029(5) 0.043(7) -0.013(5) 0.002(5) -0.004(4)
C45 0.022(5) 0.047(6) 0.042(6) -0.010(6) -0.003(6) -0.010(4)
C46 0.029(5) 0.024(4) 0.027(5) 0.001(5) -0.005(5) 0.008(4)
C47 0.032(6) 0.025(5) 0.036(6) 0.007(4) -0.004(5) 0.011(4)
C48 0.049(7) 0.026(5) 0.041(7) 0.002(5) -0.007(5) 0.006(5)

loop_
_atom_type_symbol
_atom_type_description
_atom_type_scat_dispersion_real
_atom_type_scat_dispersion_imag
_atom_type_scat_source
C C 0.0033 0.0016 'International Tables Vol C Tables 4.2.6.8 and 6.1.1.4'
H H 0.0000 0.0000 'International Tables Vol C Tables 4.2.6.8 and 6.1.1.4'
O O 0.0106 0.0060 'International Tables Vol C Tables 4.2.6.8 and 6.1.1.4'
Si Si 0.0817 0.0704 'International Tables Vol C Tables 4.2.6.8 and 6.1.1.4'
P P 0.1023 0.0942 'International Tables Vol C Tables 4.2.6.8 and 6.1.1.4'
Cl Cl 0.1484 0.1585 'International Tables Vol C Tables 4.2.6.8 and 6.1.1.4'
Pt Pt -1.7033 8.3905 'International Tables Vol C Tables 4.2.6.8 and 6.1.1.4'

loop_
_geom_angle_atom_site_label_1
_geom_angle_atom_site_label_2
_geom_angle_atom_site_label_3
_geom_angle
_geom_angle_site_symmetry_1
_geom_angle_site_symmetry_3
_geom_angle_publ_flag
Si1 Pt1 P1 85.52(10) . . ?
Si1 Pt1 P2 82.14(9) . . ?
P1 Pt1 P2 160.20(12) . . ?
Si1 Pt1 Cl 176.15(9) . . ?
P1 Pt1 Cl 96.33(9) . . ?
P2 Pt1 Cl 96.96(9) . . ?
O2 Pt2 P3 87.97(17) . . ?
O2 Pt2 P4 88.60(18) . . ?
P3 Pt2 P4 162.02(11) . . ?
O2 Pt2 Si2 32.97(18) . . ?
P3 Pt2 Si2 84.00(8) . . ?
P4 Pt2 Si2 83.53(8) . . ?
O2 Pt2 H2PT 173(3) . . ?
P3 Pt2 H2PT 99(3) . . ?
P4 Pt2 H2PT 85(3) . . ?
Si2 Pt2 H2PT 148(3) . . ?
C6 P1 C13 107.4(5) . . ?
C6 P1 C16 104.4(4) . . ?
C13 P1 C16 107.2(5) . . ?
C6 P1 Pt1 109.5(3) . . ?
C13 P1 Pt1 107.5(3) . . ?
C16 P1 Pt1 120.2(3) . . ?
C22 P2 C12 104.7(5) . . ?
C22 P2 C19 110.1(4) . . ?
C12 P2 C19 110.6(5) . . ?
C22 P2 Pt1 114.0(3) . . ?
C12 P2 Pt1 106.1(3) . . ?
C19 P2 Pt1 111.1(3) . . ?
C30 P3 C40 105.7(4) . . ?
C30 P3 C37 102.2(4) . . ?
C40 P3 C37 109.0(5) . . ?
C30 P3 Pt2 105.3(3) . . ?
C40 P3 Pt2 117.3(3) . . ?
C37 P3 Pt2 115.6(3) . . ?
C46 P4 C36 106.6(5) . . ?
C46 P4 C43 108.1(4) . . ?
C36 P4 C43 101.0(4) . . ?
C46 P4 Pt2 117.0(3) . . ?
C36 P4 Pt2 107.1(3) . . ?
C43 P4 Pt2 115.5(3) . . ?
O1 Si1 C1 107.5(3) . . ?
O1 Si1 C7 107.0(3) . . ?
C1 Si1 C7 113.8(4) . . ?
O1 Si1 Pt1 114.1(2) . . ?
C1 Si1 Pt1 109.4(3) . . ?
C7 Si1 Pt1 105.3(3) . . ?
O2 Si2 O1 111.9(3) . . ?
O2 Si2 C31 113.6(4) . . ?
O1 Si2 C31 104.2(4) . . ?
O2 Si2 C25 114.5(4) . . ?
O1 Si2 C25 102.6(4) . . ?
C31 Si2 C25 109.0(4) . . ?
O2 Si2 Pt2 46.6(2) . . ?
O1 Si2 Pt2 158.4(2) . . ?
C31 Si2 Pt2 90.0(3) . . ?
C25 Si2 Pt2 87.7(3) . . ?
Si2 O1 Si1 137.8(4) . . ?
Si2 O2 Pt2 100.4(3) . . ?
C2 C1 C6 119.2(8) . . ?
C2 C1 Si1 125.3(7) . . ?
C6 C1 Si1 115.4(7) . . ?
C3 C2 C1 121.3(9) . . ?
C3 C2 H2 119.4 . . ?
C1 C2 H2 119.4 . . ?
C2 C3 C4 120.4(10) . . ?
C2 C3 H3 119.8 . . ?
C4 C3 H3 119.8 . . ?
C3 C4 C5 120.3(9) . . ?
C3 C4 H4 119.9 . . ?
C5 C4 H4 119.9 . . ?
C4 C5 C6 119.3(9) . . ?
C4 C5 H5 120.4 . . ?
C6 C5 H5 120.4 . . ?
C1 C6 C5 119.5(9) . . ?
C1 C6 P1 119.1(7) . . ?
C5 C6 P1 121.4(7) . . ?
C12 C7 C8 118.7(9) . . ?
C12 C7 Si1 115.1(7) . . ?
C8 C7 Si1 126.2(8) . . ?
C9 C8 C7 120.9(10) . . ?
C9 C8 H8 119.6 . . ?
C7 C8 H8 119.6 . . ?
C8 C9 C10 119.1(11) . . ?
C8 C9 H9 120.4 . . ?
C10 C9 H9 120.4 . . ?
C11 C10 C9 121.8(12) . . ?
C11 C10 H10 119.1 . . ?
C9 C10 H10 119.1 . . ?
C10 C11 C12 118.4(10) . . ?
C10 C11 H11 120.8 . . ?
C12 C11 H11 120.8 . . ?
C7 C12 C11 121.1(10) . . ?
C7 C12 P2 116.0(7) . . ?
C11 C12 P2 122.9(8) . . ?
C15 C13 C14 109.7(10) . . ?
C15 C13 P1 111.3(7) . . ?
C14 C13 P1 116.5(7) . . ?
C15 C13 H13 106.2 . . ?
C14 C13 H13 106.2 . . ?
P1 C13 H13 106.2 . . ?
C13 C14 H14A 109.5 . . ?
C13 C14 H14B 109.5 . . ?
H14A C14 H14B 109.5 . . ?
C13 C14 H14C 109.5 . . ?
H14A C14 H14C 109.5 . . ?
H14B C14 H14C 109.5 . . ?
C13 C15 H15A 109.5 . . ?
C13 C15 H15B 109.5 . . ?
H15A C15 H15B 109.5 . . ?
C13 C15 H15C 109.5 . . ?
H15A C15 H15C 109.5 . . ?
H15B C15 H15C 109.5 . . ?
C18 C16 C17 112.2(9) . . ?
C18 C16 P1 111.3(7) . . ?
C17 C16 P1 108.0(7) . . ?
C18 C16 H16 108.4 . . ?
C17 C16 H16 108.4 . . ?
P1 C16 H16 108.4 . . ?
C16 C17 H17A 109.5 . . ?
C16 C17 H17B 109.5 . . ?
H17A C17 H17B 109.5 . . ?
C16 C17 H17C 109.5 . . ?
H17A C17 H17C 109.5 . . ?
H17B C17 H17C 109.5 . . ?
C16 C18 H18A 109.5 . . ?
C16 C18 H18B 109.5 . . ?
H18A C18 H18B 109.5 . . ?
C16 C18 H18C 109.5 . . ?
H18A C18 H18C 109.5 . . ?
H18B C18 H18C 109.5 . . ?
C20 C19 C21 111.7(9) . . ?
C20 C19 P2 120.2(7) . . ?
C21 C19 P2 108.0(7) . . ?
C20 C19 H19 105.3 . . ?
C21 C19 H19 105.3 . . ?
P2 C19 H19 105.3 . . ?
C19 C20 H20A 109.5 . . ?
C19 C20 H20B 109.5 . . ?
H20A C20 H20B 109.5 . . ?
C19 C20 H20C 109.5 . . ?
H20A C20 H20C 109.5 . . ?
H20B C20 H20C 109.5 . . ?
C19 C21 H21A 109.5 . . ?
C19 C21 H21B 109.5 . . ?
H21A C21 H21B 109.5 . . ?
C19 C21 H21C 109.5 . . ?
H21A C21 H21C 109.5 . . ?
H21B C21 H21C 109.5 . . ?
C24 C22 C23 113.8(8) . . ?
C24 C22 P2 110.8(7) . . ?
C23 C22 P2 117.8(7) . . ?
C24 C22 H22 104.2 . . ?
C23 C22 H22 104.2 . . ?
P2 C22 H22 104.2 . . ?
C22 C23 H23A 109.5 . . ?
C22 C23 H23B 109.5 . . ?
H23A C23 H23B 109.5 . . ?
C22 C23 H23C 109.5 . . ?
H23A C23 H23C 109.5 . . ?
H23B C23 H23C 109.5 . . ?
C22 C24 H24A 109.5 . . ?
C22 C24 H24B 109.5 . . ?
H24A C24 H24B 109.5 . . ?
C22 C24 H24C 109.5 . . ?
H24A C24 H24C 109.5 . . ?
H24B C24 H24C 109.5 . . ?
C26 C25 C30 116.1(8) . . ?
C26 C25 Si2 116.8(7) . . ?
C30 C25 Si2 127.0(7) . . ?
C27 C26 C25 123.4(9) . . ?
C27 C26 H26 118.3 . . ?
C25 C26 H26 118.3 . . ?
C26 C27 C28 119.9(11) . . ?
C26 C27 H27 120.1 . . ?
C28 C27 H27 120.1 . . ?
C29 C28 C27 119.0(10) . . ?
C29 C28 H28 120.5 . . ?
C27 C28 H28 120.5 . . ?
C28 C29 C30 121.5(9) . . ?
C28 C29 H29 119.3 . . ?
C30 C29 H29 119.3 . . ?
C29 C30 C25 120.1(8) . . ?
C29 C30 P3 121.2(7) . . ?
C25 C30 P3 118.7(6) . . ?
C36 C31 C32 117.6(8) . . ?
C36 C31 Si2 127.2(7) . . ?
C32 C31 Si2 115.2(7) . . ?
C33 C32 C31 121.1(9) . . ?
C33 C32 H32 119.5 . . ?
C31 C32 H32 119.5 . . ?
C32 C33 C34 121.3(10) . . ?
C32 C33 H33 119.4 . . ?
C34 C33 H33 119.4 . . ?
C35 C34 C33 118.5(9) . . ?
C35 C34 H34 120.7 . . ?
C33 C34 H34 120.7 . . ?
C34 C35 C36 122.0(9) . . ?
C34 C35 H35 119.0 . . ?
C36 C35 H35 119.0 . . ?
C35 C36 C31 119.4(9) . . ?
C35 C36 P4 121.1(7) . . ?
C31 C36 P4 119.3(7) . . ?
C38 C37 C39 111.8(9) . . ?
C38 C37 P3 113.3(7) . . ?
C39 C37 P3 114.0(7) . . ?
C38 C37 H37 105.6 . . ?
C39 C37 H37 105.6 . . ?
P3 C37 H37 105.6 . . ?
C37 C38 H38A 109.5 . . ?
C37 C38 H38B 109.5 . . ?
H38A C38 H38B 109.5 . . ?
C37 C38 H38C 109.5 . . ?
H38A C38 H38C 109.5 . . ?
H38B C38 H38C 109.5 . . ?
C37 C39 H39A 109.5 . . ?
C37 C39 H39B 109.5 . . ?
H39A C39 H39B 109.5 . . ?
C37 C39 H39C 109.5 . . ?
H39A C39 H39C 109.5 . . ?
H39B C39 H39C 109.5 . . ?
C41 C40 C42 110.9(9) . . ?
C41 C40 P3 112.7(7) . . ?
C42 C40 P3 110.1(7) . . ?
C41 C40 H40 107.7 . . ?
C42 C40 H40 107.7 . . ?
P3 C40 H40 107.7 . . ?
C40 C41 H41A 109.5 . . ?
C40 C41 H41B 109.5 . . ?
H41A C41 H41B 109.5 . . ?
C40 C41 H41C 109.5 . . ?
H41A C41 H41C 109.5 . . ?
H41B C41 H41C 109.5 . . ?
C40 C42 H42A 109.5 . . ?
C40 C42 H42B 109.5 . . ?
H42A C42 H42B 109.5 . . ?
C40 C42 H42C 109.5 . . ?
H42A C42 H42C 109.5 . . ?
H42B C42 H42C 109.5 . . ?
C44 C43 C45 112.9(9) . . ?
C44 C43 P4 113.6(7) . . ?
C45 C43 P4 114.3(6) . . ?
C44 C43 H43 104.9 . . ?
C45 C43 H43 104.9 . . ?
P4 C43 H43 104.9 . . ?
C43 C44 H44A 109.5 . . ?
C43 C44 H44B 109.5 . . ?
H44A C44 H44B 109.5 . . ?
C43 C44 H44C 109.5 . . ?
H44A C44 H44C 109.5 . . ?
H44B C44 H44C 109.5 . . ?
C43 C45 H45A 109.5 . . ?
C43 C45 H45B 109.5 . . ?
H45A C45 H45B 109.5 . . ?
C43 C45 H45C 109.5 . . ?
H45A C45 H45C 109.5 . . ?
H45B C45 H45C 109.5 . . ?
C48 C46 C47 109.1(8) . . ?
C48 C46 P4 112.7(7) . . ?
C47 C46 P4 109.5(7) . . ?
C48 C46 H46 108.5 . . ?
C47 C46 H46 108.5 . . ?
P4 C46 H46 108.5 . . ?
C46 C47 H47A 109.5 . . ?
C46 C47 H47B 109.5 . . ?
H47A C47 H47B 109.5 . . ?
C46 C47 H47C 109.5 . . ?
H47A C47 H47C 109.5 . . ?
H47B C47 H47C 109.5 . . ?
C46 C48 H48A 109.5 . . ?
C46 C48 H48B 109.5 . . ?
H48A C48 H48B 109.5 . . ?
C46 C48 H48C 109.5 . . ?
H48A C48 H48C 109.5 . . ?
H48B C48 H48C 109.5 . . ?

loop_
_geom_bond_atom_site_label_1
_geom_bond_atom_site_label_2
_geom_bond_distance
_geom_bond_site_symmetry_2
_geom_bond_publ_flag
Pt1 Si1 2.269(3) . ?
Pt1 P1 2.286(2) . ?
Pt1 P2 2.294(2) . ?
Pt1 Cl 2.472(3) . ?
Pt2 O2 2.131(6) . ?
Pt2 P3 2.271(2) . ?
Pt2 P4 2.271(2) . ?
Pt2 Si2 2.884(3) . ?
Pt2 H2PT 1.58(7) . ?
P1 C6 1.820(10) . ?
P1 C13 1.840(8) . ?
P1 C16 1.845(10) . ?
P2 C22 1.838(8) . ?
P2 C12 1.846(11) . ?
P2 C19 1.851(8) . ?
P3 C30 1.848(9) . ?
P3 C40 1.848(9) . ?
P3 C37 1.855(9) . ?
P4 C46 1.831(9) . ?
P4 C36 1.835(9) . ?
P4 C43 1.852(9) . ?
Si1 O1 1.655(6) . ?
Si1 C1 1.884(9) . ?
Si1 C7 1.910(10) . ?
Si2 O2 1.596(7) . ?
Si2 O1 1.638(6) . ?
Si2 C31 1.902(9) . ?
Si2 C25 1.915(9) . ?
C1 C2 1.395(13) . ?
C1 C6 1.398(12) . ?
C2 C3 1.372(13) . ?
C2 H2 0.9500 . ?
C3 C4 1.385(14) . ?
C3 H3 0.9500 . ?
C4 C5 1.393(14) . ?
C4 H4 0.9500 . ?
C5 C6 1.427(13) . ?
C5 H5 0.9500 . ?
C7 C12 1.376(14) . ?
C7 C8 1.390(14) . ?
C8 C9 1.385(14) . ?
C8 H8 0.9500 . ?
C9 C10 1.388(17) . ?
C9 H9 0.9500 . ?
C10 C11 1.35(2) . ?
C10 H10 0.9500 . ?
C11 C12 1.418(14) . ?
C11 H11 0.9500 . ?
C13 C15 1.512(16) . ?
C13 C14 1.518(12) . ?
C13 H13 1.0000 . ?
C14 H14A 0.9800 . ?
C14 H14B 0.9800 . ?
C14 H14C 0.9800 . ?
C15 H15A 0.9800 . ?
C15 H15B 0.9800 . ?
C15 H15C 0.9800 . ?
C16 C18 1.520(15) . ?
C16 C17 1.528(15) . ?
C16 H16 1.0000 . ?
C17 H17A 0.9800 . ?
C17 H17B 0.9800 . ?
C17 H17C 0.9800 . ?
C18 H18A 0.9800 . ?
C18 H18B 0.9800 . ?
C18 H18C 0.9800 . ?
C19 C20 1.519(13) . ?
C19 C21 1.534(13) . ?
C19 H19 1.0000 . ?
C20 H20A 0.9800 . ?
C20 H20B 0.9800 . ?
C20 H20C 0.9800 . ?
C21 H21A 0.9800 . ?
C21 H21B 0.9800 . ?
C21 H21C 0.9800 . ?
C22 C24 1.518(16) . ?
C22 C23 1.533(13) . ?
C22 H22 1.0000 . ?
C23 H23A 0.9800 . ?
C23 H23B 0.9800 . ?
C23 H23C 0.9800 . ?
C24 H24A 0.9800 . ?
C24 H24B 0.9800 . ?
C24 H24C 0.9800 . ?
C25 C26 1.388(13) . ?
C25 C30 1.437(12) . ?
C26 C27 1.361(12) . ?
C26 H26 0.9500 . ?
C27 C28 1.397(15) . ?
C27 H27 0.9500 . ?
C28 C29 1.376(15) . ?
C28 H28 0.9500 . ?
C29 C30 1.381(12) . ?
C29 H29 0.9500 . ?
C31 C36 1.413(12) . ?
C31 C32 1.416(13) . ?
C32 C33 1.377(13) . ?
C32 H32 0.9500 . ?
C33 C34 1.385(13) . ?
C33 H33 0.9500 . ?
C34 C35 1.378(14) . ?
C34 H34 0.9500 . ?
C35 C36 1.402(13) . ?
C35 H35 0.9500 . ?
C37 C38 1.515(14) . ?
C37 C39 1.520(13) . ?
C37 H37 1.0000 . ?
C38 H38A 0.9800 . ?
C38 H38B 0.9800 . ?
C38 H38C 0.9800 . ?
C39 H39A 0.9800 . ?
C39 H39B 0.9800 . ?
C39 H39C 0.9800 . ?
C40 C41 1.513(14) . ?
C40 C42 1.533(15) . ?
C40 H40 1.0000 . ?
C41 H41A 0.9800 . ?
C41 H41B 0.9800 . ?
C41 H41C 0.9800 . ?
C42 H42A 0.9800 . ?
C42 H42B 0.9800 . ?
C42 H42C 0.9800 . ?
C43 C44 1.500(15) . ?
C43 C45 1.533(13) . ?
C43 H43 1.0000 . ?
C44 H44A 0.9800 . ?
C44 H44B 0.9800 . ?
C44 H44C 0.9800 . ?
C45 H45A 0.9800 . ?
C45 H45B 0.9800 . ?
C45 H45C 0.9800 . ?
C46 C48 1.520(13) . ?
C46 C47 1.542(16) . ?
C46 H46 1.0000 . ?
C47 H47A 0.9800 . ?
C47 H47B 0.9800 . ?
C47 H47C 0.9800 . ?
C48 H48A 0.9800 . ?
C48 H48B 0.9800 . ?
C48 H48C 0.9800 . ?

loop_
_geom_torsion_atom_site_label_1
_geom_torsion_atom_site_label_2
_geom_torsion_atom_site_label_3
_geom_torsion_atom_site_label_4
_geom_torsion
_geom_torsion_site_symmetry_1
_geom_torsion_site_symmetry_2
_geom_torsion_site_symmetry_3
_geom_torsion_site_symmetry_4
_geom_torsion_publ_flag
Si1 Pt1 P1 C6 -8.6(3) . . . . ?
P2 Pt1 P1 C6 42.8(4) . . . . ?
Cl Pt1 P1 C6 174.8(3) . . . . ?
Si1 Pt1 P1 C13 -125.0(4) . . . . ?
P2 Pt1 P1 C13 -73.5(5) . . . . ?
Cl Pt1 P1 C13 58.4(4) . . . . ?
Si1 Pt1 P1 C16 112.2(4) . . . . ?
P2 Pt1 P1 C16 163.7(4) . . . . ?
Cl Pt1 P1 C16 -64.4(4) . . . . ?
Si1 Pt1 P2 C22 -81.1(4) . . . . ?
P1 Pt1 P2 C22 -133.0(4) . . . . ?
Cl Pt1 P2 C22 95.1(4) . . . . ?
Si1 Pt1 P2 C12 33.6(3) . . . . ?
P1 Pt1 P2 C12 -18.4(4) . . . . ?
Cl Pt1 P2 C12 -150.2(3) . . . . ?
Si1 Pt1 P2 C19 153.8(4) . . . . ?
P1 Pt1 P2 C19 101.9(5) . . . . ?
Cl Pt1 P2 C19 -29.9(4) . . . . ?
O2 Pt2 P3 C30 67.7(3) . . . . ?
P4 Pt2 P3 C30 -11.4(4) . . . . ?
Si2 Pt2 P3 C30 34.9(3) . . . . ?
O2 Pt2 P3 C40 -175.1(4) . . . . ?
P4 Pt2 P3 C40 105.7(5) . . . . ?
Si2 Pt2 P3 C40 152.1(4) . . . . ?
O2 Pt2 P3 C37 -44.3(4) . . . . ?
P4 Pt2 P3 C37 -123.4(4) . . . . ?
Si2 Pt2 P3 C37 -77.1(4) . . . . ?
O2 Pt2 P4 C46 176.6(4) . . . . ?
P3 Pt2 P4 C46 -104.3(5) . . . . ?
Si2 Pt2 P4 C46 -150.7(4) . . . . ?
O2 Pt2 P4 C36 -63.9(3) . . . . ?
P3 Pt2 P4 C36 15.2(5) . . . . ?
Si2 Pt2 P4 C36 -31.2(3) . . . . ?
O2 Pt2 P4 C43 47.6(4) . . . . ?
P3 Pt2 P4 C43 126.7(4) . . . . ?
Si2 Pt2 P4 C43 80.3(4) . . . . ?
P1 Pt1 Si1 O1 -110.9(3) . . . . ?
P2 Pt1 Si1 O1 84.6(3) . . . . ?
Cl Pt1 Si1 O1 7.9(14) . . . . ?
P1 Pt1 Si1 C1 9.5(3) . . . . ?
P2 Pt1 Si1 C1 -155.0(3) . . . . ?
Cl Pt1 Si1 C1 128.3(13) . . . . ?
P1 Pt1 Si1 C7 132.1(3) . . . . ?
P2 Pt1 Si1 C7 -32.4(3) . . . . ?
Cl Pt1 Si1 C7 -109.0(13) . . . . ?
P3 Pt2 Si2 O2 95.5(3) . . . . ?
P4 Pt2 Si2 O2 -97.4(3) . . . . ?
O2 Pt2 Si2 O1 -8.1(7) . . . . ?
P3 Pt2 Si2 O1 87.4(7) . . . . ?
P4 Pt2 Si2 O1 -105.6(7) . . . . ?
O2 Pt2 Si2 C31 123.5(4) . . . . ?
P3 Pt2 Si2 C31 -141.0(3) . . . . ?
P4 Pt2 Si2 C31 26.1(3) . . . . ?
O2 Pt2 Si2 C25 -127.5(4) . . . . ?
P3 Pt2 Si2 C25 -32.0(3) . . . . ?
P4 Pt2 Si2 C25 135.0(3) . . . . ?
O2 Si2 O1 Si1 2.7(7) . . . . ?
C31 Si2 O1 Si1 -120.5(6) . . . . ?
C25 Si2 O1 Si1 125.9(6) . . . . ?
Pt2 Si2 O1 Si1 9.1(11) . . . . ?
C1 Si1 O1 Si2 67.6(7) . . . . ?
C7 Si1 O1 Si2 -55.0(7) . . . . ?
Pt1 Si1 O1 Si2 -170.9(5) . . . . ?
O1 Si2 O2 Pt2 176.8(3) . . . . ?
C31 Si2 O2 Pt2 -65.5(4) . . . . ?
C25 Si2 O2 Pt2 60.5(4) . . . . ?
P3 Pt2 O2 Si2 -82.1(3) . . . . ?
P4 Pt2 O2 Si2 80.2(3) . . . . ?
O1 Si1 C1 C2 -60.7(9) . . . . ?
C7 Si1 C1 C2 57.5(9) . . . . ?
Pt1 Si1 C1 C2 174.9(7) . . . . ?
O1 Si1 C1 C6 115.3(7) . . . . ?
C7 Si1 C1 C6 -126.5(7) . . . . ?
Pt1 Si1 C1 C6 -9.1(7) . . . . ?
C6 C1 C2 C3 1.6(14) . . . . ?
Si1 C1 C2 C3 177.5(7) . . . . ?
C1 C2 C3 C4 -1.5(14) . . . . ?
C2 C3 C4 C5 -1.0(14) . . . . ?
C3 C4 C5 C6 3.3(13) . . . . ?
C2 C1 C6 C5 0.7(13) . . . . ?
Si1 C1 C6 C5 -175.5(6) . . . . ?
C2 C1 C6 P1 178.4(7) . . . . ?
Si1 C1 C6 P1 2.1(10) . . . . ?
C4 C5 C6 C1 -3.2(13) . . . . ?
C4 C5 C6 P1 179.3(7) . . . . ?
C13 P1 C6 C1 122.2(7) . . . . ?
C16 P1 C6 C1 -124.2(8) . . . . ?
Pt1 P1 C6 C1 5.8(8) . . . . ?
C13 P1 C6 C5 -60.3(8) . . . . ?
C16 P1 C6 C5 53.3(8) . . . . ?
Pt1 P1 C6 C5 -176.7(6) . . . . ?
O1 Si1 C7 C12 -95.4(7) . . . . ?
C1 Si1 C7 C12 146.0(7) . . . . ?
Pt1 Si1 C7 C12 26.3(7) . . . . ?
O1 Si1 C7 C8 83.2(8) . . . . ?
C1 Si1 C7 C8 -35.4(9) . . . . ?
Pt1 Si1 C7 C8 -155.1(7) . . . . ?
C12 C7 C8 C9 -1.2(14) . . . . ?
Si1 C7 C8 C9 -179.8(7) . . . . ?
C7 C8 C9 C10 1.8(15) . . . . ?
C8 C9 C10 C11 -1.1(17) . . . . ?
C9 C10 C11 C12 -0.2(17) . . . . ?
C8 C7 C12 C11 0.0(14) . . . . ?
Si1 C7 C12 C11 178.7(7) . . . . ?
C8 C7 C12 P2 -177.6(7) . . . . ?
Si1 C7 C12 P2 1.1(9) . . . . ?
C10 C11 C12 C7 0.7(15) . . . . ?
C10 C11 C12 P2 178.1(8) . . . . ?
C22 P2 C12 C7 93.0(8) . . . . ?
C19 P2 C12 C7 -148.4(7) . . . . ?
Pt1 P2 C12 C7 -27.9(8) . . . . ?
C22 P2 C12 C11 -84.5(9) . . . . ?
C19 P2 C12 C11 34.1(9) . . . . ?
Pt1 P2 C12 C11 154.6(8) . . . . ?
C6 P1 C13 C15 -59.4(8) . . . . ?
C16 P1 C13 C15 -171.2(7) . . . . ?
Pt1 P1 C13 C15 58.3(8) . . . . ?
C6 P1 C13 C14 67.3(11) . . . . ?
C16 P1 C13 C14 -44.5(11) . . . . ?
Pt1 P1 C13 C14 -175.0(9) . . . . ?
C6 P1 C16 C18 -165.0(8) . . . . ?
C13 P1 C16 C18 -51.2(9) . . . . ?
Pt1 P1 C16 C18 71.7(8) . . . . ?
C6 P1 C16 C17 71.5(8) . . . . ?
C13 P1 C16 C17 -174.8(7) . . . . ?
Pt1 P1 C16 C17 -51.8(8) . . . . ?
C22 P2 C19 C20 39.6(12) . . . . ?
C12 P2 C19 C20 -75.7(11) . . . . ?
Pt1 P2 C19 C20 166.8(9) . . . . ?
C22 P2 C19 C21 169.2(7) . . . . ?
C12 P2 C19 C21 54.0(8) . . . . ?
Pt1 P2 C19 C21 -63.5(8) . . . . ?
C12 P2 C22 C24 -178.4(7) . . . . ?
C19 P2 C22 C24 62.7(8) . . . . ?
Pt1 P2 C22 C24 -62.9(8) . . . . ?
C12 P2 C22 C23 48.1(8) . . . . ?
C19 P2 C22 C23 -70.9(9) . . . . ?
Pt1 P2 C22 C23 163.5(6) . . . . ?
O2 Si2 C25 C26 165.0(6) . . . . ?
O1 Si2 C25 C26 43.5(7) . . . . ?
C31 Si2 C25 C26 -66.5(8) . . . . ?
Pt2 Si2 C25 C26 -155.7(7) . . . . ?
O2 Si2 C25 C30 -13.1(9) . . . . ?
O1 Si2 C25 C30 -134.6(7) . . . . ?
C31 Si2 C25 C30 115.3(8) . . . . ?
Pt2 Si2 C25 C30 26.2(7) . . . . ?
C30 C25 C26 C27 -0.3(13) . . . . ?
Si2 C25 C26 C27 -178.7(7) . . . . ?
C25 C26 C27 C28 1.8(14) . . . . ?
C26 C27 C28 C29 -1.7(14) . . . . ?
C27 C28 C29 C30 0.0(14) . . . . ?
C28 C29 C30 C25 1.6(14) . . . . ?
C28 C29 C30 P3 -179.6(7) . . . . ?
C26 C25 C30 C29 -1.4(12) . . . . ?
Si2 C25 C30 C29 176.8(7) . . . . ?
C26 C25 C30 P3 179.8(6) . . . . ?
Si2 C25 C30 P3 -2.0(10) . . . . ?
C40 P3 C30 C29 24.3(8) . . . . ?
C37 P3 C30 C29 -89.7(8) . . . . ?
Pt2 P3 C30 C29 149.1(7) . . . . ?
C40 P3 C30 C25 -156.9(7) . . . . ?
C37 P3 C30 C25 89.2(7) . . . . ?
Pt2 P3 C30 C25 -32.0(7) . . . . ?
O2 Si2 C31 C36 24.1(9) . . . . ?
O1 Si2 C31 C36 146.2(7) . . . . ?
C25 Si2 C31 C36 -104.8(8) . . . . ?
Pt2 Si2 C31 C36 -17.3(7) . . . . ?
O2 Si2 C31 C32 -156.2(6) . . . . ?
O1 Si2 C31 C32 -34.1(7) . . . . ?
C25 Si2 C31 C32 74.9(7) . . . . ?
Pt2 Si2 C31 C32 162.4(6) . . . . ?
C36 C31 C32 C33 0.8(13) . . . . ?
Si2 C31 C32 C33 -179.0(7) . . . . ?
C31 C32 C33 C34 -0.1(14) . . . . ?
C32 C33 C34 C35 -1.0(14) . . . . ?
C33 C34 C35 C36 1.4(14) . . . . ?
C34 C35 C36 C31 -0.7(13) . . . . ?
C34 C35 C36 P4 -175.4(7) . . . . ?
C32 C31 C36 C35 -0.4(12) . . . . ?
Si2 C31 C36 C35 179.4(7) . . . . ?
C32 C31 C36 P4 174.4(6) . . . . ?
Si2 C31 C36 P4 -5.9(11) . . . . ?
C46 P4 C36 C35 -26.5(8) . . . . ?
C43 P4 C36 C35 86.3(8) . . . . ?
Pt2 P4 C36 C35 -152.5(7) . . . . ?
C46 P4 C36 C31 158.9(7) . . . . ?
C43 P4 C36 C31 -88.3(7) . . . . ?
Pt2 P4 C36 C31 32.9(7) . . . . ?
C30 P3 C37 C38 -162.7(7) . . . . ?
C40 P3 C37 C38 85.7(8) . . . . ?
Pt2 P3 C37 C38 -49.0(8) . . . . ?
C30 P3 C37 C39 67.9(8) . . . . ?
C40 P3 C37 C39 -43.7(9) . . . . ?
Pt2 P3 C37 C39 -178.4(7) . . . . ?
C30 P3 C40 C41 60.1(8) . . . . ?
C37 P3 C40 C41 169.3(7) . . . . ?
Pt2 P3 C40 C41 -56.8(8) . . . . ?
C30 P3 C40 C42 -175.5(8) . . . . ?
C37 P3 C40 C42 -66.3(9) . . . . ?
Pt2 P3 C40 C42 67.5(8) . . . . ?
C46 P4 C43 C44 -91.1(8) . . . . ?
C36 P4 C43 C44 157.2(7) . . . . ?
Pt2 P4 C43 C44 42.2(8) . . . . ?
C46 P4 C43 C45 40.5(10) . . . . ?
C36 P4 C43 C45 -71.2(9) . . . . ?
Pt2 P4 C43 C45 173.7(7) . . . . ?
C36 P4 C46 C48 -62.5(9) . . . . ?
C43 P4 C46 C48 -170.3(8) . . . . ?
Pt2 P4 C46 C48 57.2(9) . . . . ?
C36 P4 C46 C47 175.9(7) . . . . ?
C43 P4 C46 C47 68.1(8) . . . . ?
Pt2 P4 C46 C47 -64.4(7) . . . . ?
